data_7135320
loop_
_publ_author_name
'Lassoued, Mohamed Saber'
'Huang, Xue-Qi'
'Hussain, Abid'
'Zheng, Yan-Zhen'

_publ_section_title
;
 A Stable Narrow-Bandgap 2D Iron--Pyrazine Framework Exhibiting High
 Photoconductivity and Spin--Charge Coupling
;
_journal_name_full 'Chemical Communications'
_journal_paper_doi 10.1039/D5CC06087G
_journal_year 2026
_chemical_formula_moiety 'C4 H4 Cl2 Fe N2'
_chemical_formula_sum 'C4 H4 Cl2 Fe N2'
_chemical_formula_weight 206.84
_space_group_crystal_system orthorhombic
_space_group_IT_number 65
_space_group_name_Hall '-C 2 2'
_space_group_name_H-M_alt 'C m m m'
_atom_sites_solution_hydrogens geom
_atom_sites_solution_primary direct
_atom_sites_solution_secondary difmap
_audit_creation_date 2025-11-12
_audit_creation_method
;
Olex2 1.2
(compiled 2018.05.29 svn.r3508 for OlexSys, GUI svn.r5506)
;
_audit_update_record
;
2025-11-14 deposited with the CCDC.	2025-12-08 downloaded from the CCDC.
;
_cell_angle_alpha 90.00
_cell_angle_beta 90.00
_cell_angle_gamma 90.00
_cell_formula_units_Z 2
_cell_length_a 12.015(3)
_cell_length_b 7.2065(14)
_cell_length_c 3.5729(8)
_cell_measurement_reflns_used 410
_cell_measurement_temperature 303.00
_cell_measurement_theta_max 25.33
_cell_measurement_theta_min 5.83
_cell_volume 309.36(12)
_computing_cell_refinement 'SAINT V8.40B (?, 2016)'
_computing_data_reduction 'SAINT V8.40B (?, 2016)'
_computing_molecular_graphics 'Olex2 (Dolomanov et al., 2009)'
_computing_publication_material 'Olex2 (Dolomanov et al., 2009)'
_computing_structure_refinement 'XL (Sheldrick, 2008)'
_computing_structure_solution 'SHELXT 2018/2 (Sheldrick, 2018)'
_diffrn_ambient_temperature 303.15
_diffrn_measured_fraction_theta_full 0.991
_diffrn_measured_fraction_theta_max 0.991
_diffrn_measurement_device_type 'Bruker APEX-II CCD'
_diffrn_measurement_method '\f and \w scans'
_diffrn_radiation_monochromator graphite
_diffrn_radiation_type MoK\a
_diffrn_radiation_wavelength 0.71073
_diffrn_reflns_av_R_equivalents 0.0619
_diffrn_reflns_av_unetI/netI 0.0377
_diffrn_reflns_limit_h_max 14
_diffrn_reflns_limit_h_min -14
_diffrn_reflns_limit_k_max 8
_diffrn_reflns_limit_k_min -7
_diffrn_reflns_limit_l_max 4
_diffrn_reflns_limit_l_min -4
_diffrn_reflns_number 781
_diffrn_reflns_theta_full 25.33
_diffrn_reflns_theta_max 25.33
_diffrn_reflns_theta_min 5.83
_diffrn_source 'fine-focus sealed tube'
_diffrn_standards_number 0
_exptl_absorpt_coefficient_mu 3.190
_exptl_absorpt_correction_type none
_exptl_crystal_density_diffrn 2.220
_exptl_crystal_density_method 'not measured'
_exptl_crystal_description plate
_exptl_crystal_F_000 204
_exptl_crystal_size_max 0.28
_exptl_crystal_size_mid 0.25
_exptl_crystal_size_min 0.23
_refine_diff_density_max 0.818
_refine_diff_density_min -0.947
_refine_diff_density_rms 0.177
_refine_ls_extinction_method none
_refine_ls_goodness_of_fit_ref 1.415
_refine_ls_hydrogen_treatment constr
_refine_ls_matrix_type full
_refine_ls_number_parameters 18
_refine_ls_number_reflns 169
_refine_ls_number_restraints 0
_refine_ls_restrained_S_all 1.415
_refine_ls_R_factor_all 0.0623
_refine_ls_R_factor_gt 0.0598
_refine_ls_shift/su_max 0.000
_refine_ls_shift/su_mean 0.000
_refine_ls_structure_factor_coef Fsqd
_refine_ls_weighting_details 'calc w=1/[\s^2^(Fo^2^)+(0.0000P)^2^+8.0219P] where P=(Fo^2^+2Fc^2^)/3'
_refine_ls_weighting_scheme calc
_refine_ls_wR_factor_gt 0.1583
_refine_ls_wR_factor_ref 0.1594
_reflns_number_gt 162
_reflns_number_total 169
_reflns_threshold_expression >2sigma(I)
_cod_data_source_file d5cc06087g2.cif
_cod_data_source_block b2
_cod_database_code 7135320
_olex2_refinement_description
;
1. Fixed Uiso
 At 1.2 times of:
  All C(H) groups
2.a Riding coordinates:
 C1(H1)
;
_olex2_submission_special_instructions 'No special instructions were received'

loop_
_space_group_symop_id
_space_group_symop_operation_xyz
1 'x, y, z'
2 '-x, -y, z'
3 'x, -y, -z'
4 '-x, y, -z'
5 'x+1/2, y+1/2, z'
6 '-x+1/2, -y+1/2, z'
7 'x+1/2, -y+1/2, -z'
8 '-x+1/2, y+1/2, -z'
9 '-x, -y, -z'
10 'x, y, -z'
11 '-x, y, z'
12 'x, -y, z'
13 '-x+1/2, -y+1/2, -z'
14 'x+1/2, y+1/2, -z'
15 '-x+1/2, y+1/2, z'
16 'x+1/2, -y+1/2, z'

loop_
_atom_site_label
_atom_site_type_symbol
_atom_site_fract_x
_atom_site_fract_y
_atom_site_fract_z
_atom_site_U_iso_or_equiv
_atom_site_adp_type
_atom_site_occupancy
_atom_site_calc_flag
_atom_site_disorder_assembly
_atom_site_disorder_group
_atom_site_site_symmetry_order
_atom_site_refinement_flags_posn
_atom_site_refinement_flags_adp
_atom_site_refinement_flags_occupancy
Fe1 Fe 0.5000 0.5000 -0.5000 0.0275(12) Uani 1 d . . 8 S T P
Cl1 Cl 0.3558(3) 0.5000 0.0000 0.0208(11) Uani 1 d . . 4 S T P
N1 N 0.5000 0.8073(16) -0.5000 0.017(3) Uani 1 d . . 4 S T P
C1 C 0.5942(8) 0.9043(16) -0.5000 0.030(3) Uani 1 d . . 2 S T P
H1 H 0.6610 0.8412 -0.5000 0.036 Uiso 1 d . . 2 RS T P

loop_
_atom_site_aniso_label
_atom_site_aniso_U_11
_atom_site_aniso_U_22
_atom_site_aniso_U_33
_atom_site_aniso_U_23
_atom_site_aniso_U_13
_atom_site_aniso_U_12
Fe1 0.0305(19) 0.021(2) 0.0309(19) 0.000 0.000 0.000
Cl1 0.0231(18) 0.018(2) 0.0216(17) 0.000 0.000 0.000
N1 0.023(5) 0.007(7) 0.022(6) 0.000 0.000 0.000
C1 0.023(5) 0.012(6) 0.054(7) 0.000 0.000 0.007(4)

loop_
_atom_type_symbol
_atom_type_description
_atom_type_scat_dispersion_real
_atom_type_scat_dispersion_imag
_atom_type_scat_source
C C 0.0033 0.0016 'International Tables Vol C Tables 4.2.6.8 and 6.1.1.4'
H H 0.0000 0.0000 'International Tables Vol C Tables 4.2.6.8 and 6.1.1.4'
Cl Cl 0.1484 0.1585 'International Tables Vol C Tables 4.2.6.8 and 6.1.1.4'
Fe Fe 0.3463 0.8444 'International Tables Vol C Tables 4.2.6.8 and 6.1.1.4'
N N 0.0061 0.0033 'International Tables Vol C Tables 4.2.6.8 and 6.1.1.4'

loop_
_geom_angle_atom_site_label_1
_geom_angle_atom_site_label_2
_geom_angle_atom_site_label_3
_geom_angle
_geom_angle_site_symmetry_1
_geom_angle_site_symmetry_3
_geom_angle_publ_flag
Cl1 Fe1 Cl1 180.0 1_554 9_665 ?
Cl1 Fe1 Cl1 88.26(11) 9_665 . ?
Cl1 Fe1 Cl1 91.74(11) 1_554 . ?
Cl1 Fe1 Cl1 88.26(11) 1_554 9_664 ?
Cl1 Fe1 Cl1 180.0 . 9_664 ?
Cl1 Fe1 Cl1 91.74(11) 9_665 9_664 ?
N1 Fe1 Cl1 90.0 9_664 9_665 ?
N1 Fe1 Cl1 90.0 . 1_554 ?
N1 Fe1 Cl1 90.0 . 9_664 ?
N1 Fe1 Cl1 90.0 . 9_665 ?
N1 Fe1 Cl1 90.0 9_664 1_554 ?
N1 Fe1 Cl1 90.0 9_664 . ?
N1 Fe1 Cl1 90.0 . . ?
N1 Fe1 Cl1 90.0 9_664 9_664 ?
N1 Fe1 N1 180.000(1) 9_664 . ?
Fe1 Cl1 Fe1 91.74(11) 1_556 . ?
C1 N1 Fe1 121.7(6) 11_655 . ?
C1 N1 Fe1 121.7(6) . . ?
C1 N1 C1 116.6(13) . 11_655 ?
N1 C1 C1 121.7(6) . 3_574 ?
N1 C1 H1 118.7 . . ?
C1 C1 H1 119.6 3_574 . ?

loop_
_geom_bond_atom_site_label_1
_geom_bond_atom_site_label_2
_geom_bond_distance
_geom_bond_site_symmetry_2
_geom_bond_publ_flag
Fe1 Cl1 2.489(2) 1_554 ?
Fe1 Cl1 2.489(2) . ?
Fe1 Cl1 2.489(2) 9_665 ?
Fe1 Cl1 2.489(2) 9_664 ?
Fe1 N1 2.214(12) 9_664 ?
Fe1 N1 2.214(12) . ?
Cl1 Fe1 2.489(2) 1_556 ?
N1 C1 1.331(12) 11_655 ?
N1 C1 1.331(12) . ?
C1 C1 1.38(2) 3_574 ?
C1 H1 0.9217 . ?

loop_
_geom_torsion_atom_site_label_1
_geom_torsion_atom_site_label_2
_geom_torsion_atom_site_label_3
_geom_torsion_atom_site_label_4
_geom_torsion
_geom_torsion_site_symmetry_1
_geom_torsion_site_symmetry_2
_geom_torsion_site_symmetry_3
_geom_torsion_site_symmetry_4
_geom_torsion_publ_flag
Fe1 N1 C1 C1 180.0 . . . 3_574 ?
Cl1 Fe1 Cl1 Fe1 0.0 9_665 . . 1_556 ?
Cl1 Fe1 Cl1 Fe1 180.0 1_554 . . 1_556 ?
Cl1 Fe1 Cl1 Fe1 10(100) 9_664 . . 1_556 ?
Cl1 Fe1 N1 C1 45.87(5) 1_554 . . 11_655 ?
Cl1 Fe1 N1 C1 -45.87(5) 9_664 . . . ?
Cl1 Fe1 N1 C1 -45.87(5) . . . 11_655 ?
Cl1 Fe1 N1 C1 -134.13(5) 9_665 . . 11_655 ?
Cl1 Fe1 N1 C1 45.87(5) 9_665 . . . ?
Cl1 Fe1 N1 C1 -134.13(5) 1_554 . . . ?
Cl1 Fe1 N1 C1 134.13(5) 9_664 . . 11_655 ?
Cl1 Fe1 N1 C1 134.13(5) . . . . ?
N1 Fe1 Cl1 Fe1 90.0 9_664 . . 1_556 ?
N1 Fe1 Cl1 Fe1 -90.0 . . . 1_556 ?
N1 Fe1 N1 C1 0.0 9_664 . . . ?
N1 Fe1 N1 C1 180.0 9_664 . . 11_655 ?
C1 N1 C1 C1 0.0 11_655 . . 3_574 ?
